data_7102877
loop_
_publ_author_name
'Nair, Vijay'
'Babu, Beneesh Pattoorpadi'
'Vellalath, Sreekumar'
'Suresh, Eringathodi'

_publ_section_title
;
 Stereoselective synthesis of spirocyclopentanones via N-heterocyclic
 carbene-catalyzed reactions of enals and dienones
;
_journal_coden_ASTM CHCOFS
_journal_issue 6
_journal_name_full
;
 Chemical Communications (Cambridge, United Kingdom)
;
_journal_page_first 747
_journal_page_last 749
_journal_paper_doi 10.1039/b715733a
_journal_year 2008
_chemical_formula_sum 'C29 H22 F6 O3'
_chemical_formula_weight 532.47
_space_group_IT_number 2
_symmetry_cell_setting triclinic
_symmetry_space_group_name_Hall '-P 1'
_symmetry_space_group_name_H-M 'P -1'
_atom_sites_solution_hydrogens geom
_atom_sites_solution_primary direct
_atom_sites_solution_secondary difmap
_audit_creation_method SHELXL-97
_cell_angle_alpha 75.738(5)
_cell_angle_beta 78.758(5)
_cell_angle_gamma 81.972(5)
_cell_formula_units_Z 2
_cell_length_a 8.360(3)
_cell_length_b 10.923(3)
_cell_length_c 14.100(4)
_cell_measurement_temperature 296(2)
_cell_volume 1218.2(6)
_computing_cell_refinement 'BRUKER SMART'
_computing_data_collection 'BRUKER SMART'
_computing_data_reduction 'BRUKER SAINT'
_computing_molecular_graphics ORTEP
_computing_structure_refinement 'SHELXL-97 (Sheldrick, 1997)'
_computing_structure_solution 'SHELXS-97 (Sheldrick, 1990)'
_diffrn_ambient_temperature 296(2)
_diffrn_measured_fraction_theta_full 0.889
_diffrn_measured_fraction_theta_max 0.889
_diffrn_measurement_device_type 'BRUKER SMART APEX CCD DIFFRACTOMETER'
_diffrn_measurement_method 'OMEGA-PHI SCAN'
_diffrn_radiation_monochromator graphite
_diffrn_radiation_source 'fine-focus sealed tube'
_diffrn_radiation_type MoK\a
_diffrn_radiation_wavelength 0.71073
_diffrn_reflns_av_R_equivalents 0.0181
_diffrn_reflns_av_sigmaI/netI 0.0498
_diffrn_reflns_limit_h_max 8
_diffrn_reflns_limit_h_min -10
_diffrn_reflns_limit_k_max 11
_diffrn_reflns_limit_k_min -14
_diffrn_reflns_limit_l_max 18
_diffrn_reflns_limit_l_min -18
_diffrn_reflns_number 7210
_diffrn_reflns_theta_full 28.18
_diffrn_reflns_theta_max 28.18
_diffrn_reflns_theta_min 1.93
_exptl_absorpt_coefficient_mu 0.124
_exptl_absorpt_correction_T_max 0.9662
_exptl_absorpt_correction_T_min 0.9522
_exptl_absorpt_correction_type multi-scan
_exptl_absorpt_process_details 'BRUKER SADABS'
_exptl_crystal_colour Colourless
_exptl_crystal_density_diffrn 1.452
_exptl_crystal_density_method 'not measured'
_exptl_crystal_description BLOCKS
_exptl_crystal_F_000 548
_exptl_crystal_size_max 0.40
_exptl_crystal_size_mid 0.34
_exptl_crystal_size_min 0.28
_refine_diff_density_max 0.397
_refine_diff_density_min -0.256
_refine_diff_density_rms 0.057
_refine_ls_extinction_method none
_refine_ls_goodness_of_fit_ref 1.067
_refine_ls_hydrogen_treatment constr
_refine_ls_matrix_type full
_refine_ls_number_parameters 342
_refine_ls_number_reflns 5322
_refine_ls_number_restraints 0
_refine_ls_restrained_S_all 1.067
_refine_ls_R_factor_all 0.1006
_refine_ls_R_factor_gt 0.0622
_refine_ls_shift/su_max 0.000
_refine_ls_shift/su_mean 0.000
_refine_ls_structure_factor_coef Fsqd
_refine_ls_weighting_details 'calc w=1/[\s^2^(Fo^2^)+(0.0871P)^2^+0.2803P] where P=(Fo^2^+2Fc^2^)/3'
_refine_ls_weighting_scheme calc
_refine_ls_wR_factor_gt 0.1550
_refine_ls_wR_factor_ref 0.1891
_reflns_number_gt 3315
_reflns_number_total 5322
_reflns_threshold_expression >2sigma(I)
_cod_data_source_file b715733a.txt
_cod_data_source_block 108bskm
_cod_depositor_comments
;
The following automatic conversions were performed:
'_symmetry_cell_setting' value 'Triclinic' changed to 'triclinic'
according to '/home/saulius/struct/CIF-dictionaries/cif_core.dic'
dictionary named 'cif_core.dic' version 2.4.1 from
2010-06-29.

'_exptl_absorpt_correction_type' value 'MULTI-SCAN' changed
to 'multi-scan' according to
'/home/saulius/struct/CIF-dictionaries/cif_core.dic' dictionary named
'cif_core.dic' version 2.4.1 from 2010-06-29.

Automatic conversion script
Id: cif_fix_enum 1527 2010-12-29 10:47:43Z saulius 
;
_cod_original_sg_symbol_H-M P-1
_cod_database_code 7102877

loop_
_symmetry_equiv_pos_as_xyz
'x, y, z'
'-x, -y, -z'

loop_
_atom_site_label
_atom_site_type_symbol
_atom_site_fract_x
_atom_site_fract_y
_atom_site_fract_z
_atom_site_U_iso_or_equiv
_atom_site_adp_type
_atom_site_occupancy
_atom_site_calc_flag
_atom_site_refinement_flags
_atom_site_disorder_assembly
_atom_site_disorder_group
F1 F 0.7592(4) 0.3268(2) 0.74123(15) 0.1160(10) Uani 1 d . . .
F2 F 0.7188(2) 0.52730(18) 0.69212(13) 0.0695(5) Uani 1 d . . .
F3 F 0.5410(3) 0.4114(2) 0.68670(14) 0.0821(6) Uani 1 d . . .
F4 F 0.9660(3) 0.9878(2) 0.31914(17) 0.0854(6) Uani 1 d . . .
F5 F 0.9516(3) 1.13314(18) 0.18989(18) 0.0878(7) Uani 1 d . . .
F6 F 1.1439(2) 0.9839(2) 0.1907(2) 0.1069(9) Uani 1 d . . .
O1 O 0.4026(2) 0.80515(18) 0.52355(13) 0.0483(5) Uani 1 d . . .
H1 H 0.3228 0.8578 0.5185 0.072 Uiso 1 calc R . .
O2 O 0.2372(2) 1.01125(18) 0.46458(15) 0.0536(5) Uani 1 d . . .
O3 O 0.8008(3) 1.54990(19) -0.00520(14) 0.0626(6) Uani 1 d . . .
C1 C 0.7835(3) 0.4081(2) 0.5685(2) 0.0437(6) Uani 1 d . . .
C2 C 0.8851(4) 0.2986(3) 0.5569(2) 0.0559(8) Uani 1 d . . .
H2 H 0.9034 0.2352 0.6124 0.067 Uiso 1 calc R . .
C3 C 0.9585(4) 0.2839(3) 0.4637(3) 0.0602(8) Uani 1 d . . .
H3 H 1.0260 0.2106 0.4560 0.072 Uiso 1 calc R . .
C4 C 0.9316(4) 0.3775(3) 0.3828(2) 0.0576(8) Uani 1 d . . .
H4 H 0.9798 0.3672 0.3196 0.069 Uiso 1 calc R . .
C5 C 0.8334(4) 0.4874(3) 0.3937(2) 0.0519(7) Uani 1 d . . .
H5 H 0.8189 0.5509 0.3376 0.062 Uiso 1 calc R . .
C6 C 0.7558(3) 0.5055(2) 0.48639(19) 0.0394(6) Uani 1 d . . .
C7 C 0.6438(3) 0.6190(2) 0.49553(19) 0.0412(6) Uani 1 d . . .
H7 H 0.5595 0.6105 0.5499 0.049 Uiso 1 calc R . .
C8 C 0.6495(3) 0.7322(2) 0.43490(19) 0.0416(6) Uani 1 d . . .
H8 H 0.7401 0.7479 0.3852 0.050 Uiso 1 calc R . .
C9 C 0.5171(3) 0.8336(2) 0.44371(18) 0.0376(6) Uani 1 d . . .
C10 C 0.4984(3) 0.9481(2) 0.37713(18) 0.0376(6) Uani 1 d . . .
C11 C 0.3521(3) 1.0322(2) 0.3928(2) 0.0427(6) Uani 1 d . . .
C12 C 0.3572(3) 1.1505(2) 0.3123(2) 0.0467(7) Uani 1 d . . .
H12A H 0.3792 1.2213 0.3363 0.056 Uiso 1 calc R . .
H12B H 0.2542 1.1714 0.2874 0.056 Uiso 1 calc R . .
C13 C 0.4968(3) 1.1195(2) 0.23127(19) 0.0430(6) Uani 1 d . . .
H13 H 0.4502 1.0810 0.1882 0.052 Uiso 1 calc R . .
C14 C 0.6139(3) 1.0139(2) 0.28755(18) 0.0392(6) Uani 1 d . . .
H14 H 0.6897 1.0556 0.3114 0.047 Uiso 1 calc R . .
C15 C 0.5795(3) 1.2316(2) 0.16669(18) 0.0410(6) Uani 1 d . . .
C16 C 0.6345(4) 1.3187(3) 0.2063(2) 0.0484(7) Uani 1 d . . .
H16 H 0.6209 1.3065 0.2750 0.058 Uiso 1 calc R . .
C17 C 0.7075(4) 1.4214(3) 0.1485(2) 0.0488(7) Uani 1 d . . .
H17 H 0.7438 1.4776 0.1778 0.059 Uiso 1 calc R . .
C18 C 0.7282(3) 1.4427(2) 0.0464(2) 0.0458(6) Uani 1 d . . .
C19 C 0.6754(4) 1.3586(3) 0.0040(2) 0.0522(7) Uani 1 d . . .
H19 H 0.6891 1.3716 -0.0647 0.063 Uiso 1 calc R . .
C20 C 0.6018(4) 1.2546(3) 0.0640(2) 0.0493(7) Uani 1 d . . .
H20 H 0.5660 1.1982 0.0347 0.059 Uiso 1 calc R . .
C21 C 0.8280(5) 1.5748(3) -0.1097(2) 0.0700(10) Uani 1 d . . .
H21A H 0.9040 1.5090 -0.1317 0.105 Uiso 1 calc R . .
H21B H 0.8722 1.6551 -0.1363 0.105 Uiso 1 calc R . .
H21C H 0.7262 1.5771 -0.1323 0.105 Uiso 1 calc R . .
C22 C 0.7140(3) 0.9333(2) 0.21956(18) 0.0401(6) Uani 1 d . . .
C23 C 0.6303(4) 0.8566(3) 0.1839(2) 0.0517(7) Uani 1 d . . .
H23 H 0.5177 0.8553 0.2042 0.062 Uiso 1 calc R . .
C24 C 0.7105(4) 0.7830(3) 0.1194(2) 0.0660(9) Uani 1 d . . .
H24 H 0.6519 0.7315 0.0981 0.079 Uiso 1 calc R . .
C25 C 0.8758(3) 0.7847(2) 0.08618(18) 0.0741(10) Uani 1 d . . .
H25 H 0.9293 0.7351 0.0424 0.089 Uiso 1 calc R . .
C26 C 0.9613(3) 0.8608(2) 0.11860(18) 0.0660(9) Uani 1 d R . .
H26 H 1.0731 0.8639 0.0956 0.079 Uiso 1 calc R . .
C27 C 0.8816(3) 0.9333(2) 0.1856(2) 0.0476(7) Uani 1 d . . .
C28 C 0.9852(4) 1.0091(3) 0.2204(3) 0.0608(8) Uani 1 d . . .
C29 C 0.7036(4) 0.4171(3) 0.6711(2) 0.0552(8) Uani 1 d . . .

loop_
_atom_site_aniso_label
_atom_site_aniso_U_11
_atom_site_aniso_U_22
_atom_site_aniso_U_33
_atom_site_aniso_U_23
_atom_site_aniso_U_13
_atom_site_aniso_U_12
F1 0.188(3) 0.0845(16) 0.0541(12) 0.0022(11) -0.0369(14) 0.0496(17)
F2 0.0863(14) 0.0675(12) 0.0625(11) -0.0285(9) -0.0112(10) -0.0105(10)
F3 0.0867(16) 0.0950(16) 0.0641(12) -0.0223(11) 0.0143(11) -0.0371(12)
F4 0.0830(15) 0.0946(16) 0.0894(16) -0.0233(12) -0.0362(12) -0.0094(11)
F5 0.0812(14) 0.0498(12) 0.1339(19) -0.0107(11) -0.0270(13) -0.0175(10)
F6 0.0423(12) 0.114(2) 0.171(3) -0.0568(18) -0.0027(13) -0.0058(11)
O1 0.0443(11) 0.0448(11) 0.0464(11) -0.0015(8) -0.0003(9) 0.0011(8)
O2 0.0443(11) 0.0496(12) 0.0568(12) -0.0086(9) 0.0055(9) 0.0040(8)
O3 0.0890(17) 0.0498(12) 0.0465(12) -0.0047(9) -0.0021(11) -0.0223(11)
C1 0.0501(16) 0.0344(13) 0.0473(15) -0.0076(11) -0.0136(12) -0.0009(11)
C2 0.0543(18) 0.0431(16) 0.070(2) -0.0090(14) -0.0206(15) 0.0045(13)
C3 0.0428(17) 0.0505(18) 0.091(2) -0.0304(17) -0.0085(16) 0.0060(13)
C4 0.0526(18) 0.0583(19) 0.0606(19) -0.0227(16) 0.0040(15) -0.0030(14)
C5 0.0558(18) 0.0475(17) 0.0495(16) -0.0102(13) -0.0047(14) -0.0016(13)
C6 0.0385(14) 0.0333(13) 0.0465(15) -0.0071(11) -0.0093(11) -0.0042(10)
C7 0.0462(15) 0.0384(14) 0.0375(13) -0.0078(11) -0.0064(11) -0.0014(11)
C8 0.0380(14) 0.0401(14) 0.0455(15) -0.0079(12) -0.0057(12) -0.0044(11)
C9 0.0418(14) 0.0313(12) 0.0394(13) -0.0069(10) -0.0076(11) -0.0035(10)
C10 0.0420(14) 0.0314(12) 0.0390(13) -0.0093(10) -0.0058(11) -0.0010(10)
C11 0.0473(16) 0.0368(14) 0.0445(15) -0.0107(12) -0.0102(13) 0.0012(11)
C12 0.0430(15) 0.0367(14) 0.0556(16) -0.0066(12) -0.0064(13) 0.0027(11)
C13 0.0483(16) 0.0346(14) 0.0441(15) -0.0070(11) -0.0085(12) 0.0003(11)
C14 0.0426(14) 0.0305(13) 0.0435(14) -0.0076(11) -0.0067(11) -0.0021(10)
C15 0.0461(15) 0.0342(13) 0.0400(14) -0.0076(11) -0.0068(11) 0.0034(11)
C16 0.069(2) 0.0391(15) 0.0376(14) -0.0080(12) -0.0107(13) -0.0038(13)
C17 0.0646(19) 0.0416(15) 0.0440(15) -0.0138(12) -0.0107(13) -0.0077(13)
C18 0.0521(17) 0.0358(14) 0.0460(15) -0.0055(12) -0.0062(13) -0.0017(11)
C19 0.071(2) 0.0517(17) 0.0323(14) -0.0087(12) -0.0074(13) -0.0036(14)
C20 0.0672(19) 0.0392(15) 0.0446(15) -0.0127(12) -0.0156(14) -0.0011(13)
C21 0.096(3) 0.058(2) 0.0455(18) 0.0043(15) 0.0014(17) -0.0191(18)
C22 0.0477(16) 0.0279(12) 0.0402(14) -0.0011(10) -0.0073(12) 0.0004(10)
C23 0.0557(18) 0.0412(15) 0.0577(17) -0.0128(13) -0.0079(14) -0.0023(12)
C24 0.081(2) 0.0560(19) 0.071(2) -0.0310(17) -0.0170(18) -0.0015(16)
C25 0.080(3) 0.074(2) 0.071(2) -0.040(2) 0.0004(19) 0.0073(19)
C26 0.056(2) 0.065(2) 0.067(2) -0.0186(17) 0.0089(16) 0.0058(16)
C27 0.0473(17) 0.0356(14) 0.0536(16) -0.0050(12) -0.0035(13) 0.0013(11)
C28 0.0469(18) 0.0513(19) 0.079(2) -0.0106(16) -0.0045(16) -0.0022(13)
C29 0.067(2) 0.0435(17) 0.0530(18) -0.0060(14) -0.0167(15) 0.0012(14)

loop_
_atom_type_symbol
_atom_type_description
_atom_type_scat_dispersion_real
_atom_type_scat_dispersion_imag
_atom_type_scat_source
C C 0.0033 0.0016 'International Tables Vol C Tables 4.2.6.8 and 6.1.1.4'
H H 0.0000 0.0000 'International Tables Vol C Tables 4.2.6.8 and 6.1.1.4'
O O 0.0106 0.0060 'International Tables Vol C Tables 4.2.6.8 and 6.1.1.4'
F F 0.0171 0.0103 'International Tables Vol C Tables 4.2.6.8 and 6.1.1.4'

loop_
_geom_angle_atom_site_label_1
_geom_angle_atom_site_label_2
_geom_angle_atom_site_label_3
_geom_angle
_geom_angle_site_symmetry_1
_geom_angle_site_symmetry_3
_geom_angle_publ_flag
C9 O1 H1 109.5 . . ?
C18 O3 C21 118.1(2) . . ?
C2 C1 C6 120.9(3) . . ?
C2 C1 C29 117.8(3) . . ?
C6 C1 C29 121.3(2) . . ?
C3 C2 C1 120.2(3) . . ?
C3 C2 H2 119.9 . . ?
C1 C2 H2 119.9 . . ?
C4 C3 C2 119.6(3) . . ?
C4 C3 H3 120.2 . . ?
C2 C3 H3 120.2 . . ?
C3 C4 C5 120.6(3) . . ?
C3 C4 H4 119.7 . . ?
C5 C4 H4 119.7 . . ?
C4 C5 C6 121.6(3) . . ?
C4 C5 H5 119.2 . . ?
C6 C5 H5 119.2 . . ?
C5 C6 C1 117.0(2) . . ?
C5 C6 C7 120.6(2) . . ?
C1 C6 C7 122.3(2) . . ?
C8 C7 C6 126.9(2) . . ?
C8 C7 H7 116.5 . . ?
C6 C7 H7 116.5 . . ?
C7 C8 C9 121.8(2) . . ?
C7 C8 H8 119.1 . . ?
C9 C8 H8 119.1 . . ?
O1 C9 C10 119.3(2) . . ?
O1 C9 C8 113.8(2) . . ?
C10 C9 C8 126.8(2) . . ?
C9 C10 C11 119.4(2) . . ?
C9 C10 C14 131.7(2) . . ?
C11 C10 C14 108.7(2) . . ?
O2 C11 C10 125.2(2) . . ?
O2 C11 C12 124.2(2) . . ?
C10 C11 C12 110.5(2) . . ?
C11 C12 C13 104.7(2) . . ?
C11 C12 H12A 110.8 . . ?
C13 C12 H12A 110.8 . . ?
C11 C12 H12B 110.8 . . ?
C13 C12 H12B 110.8 . . ?
H12A C12 H12B 108.9 . . ?
C15 C13 C12 115.0(2) . . ?
C15 C13 C14 114.4(2) . . ?
C12 C13 C14 104.8(2) . . ?
C15 C13 H13 107.4 . . ?
C12 C13 H13 107.4 . . ?
C14 C13 H13 107.4 . . ?
C22 C14 C10 117.7(2) . . ?
C22 C14 C13 111.4(2) . . ?
C10 C14 C13 103.0(2) . . ?
C22 C14 H14 108.1 . . ?
C10 C14 H14 108.1 . . ?
C13 C14 H14 108.1 . . ?
C16 C15 C20 116.5(2) . . ?
C16 C15 C13 121.8(2) . . ?
C20 C15 C13 121.7(2) . . ?
C17 C16 C15 122.2(3) . . ?
C17 C16 H16 118.9 . . ?
C15 C16 H16 118.9 . . ?
C16 C17 C18 120.3(3) . . ?
C16 C17 H17 119.9 . . ?
C18 C17 H17 119.9 . . ?
O3 C18 C19 124.9(3) . . ?
O3 C18 C17 115.7(3) . . ?
C19 C18 C17 119.4(3) . . ?
C18 C19 C20 119.5(3) . . ?
C18 C19 H19 120.2 . . ?
C20 C19 H19 120.2 . . ?
C19 C20 C15 122.1(3) . . ?
C19 C20 H20 119.0 . . ?
C15 C20 H20 119.0 . . ?
O3 C21 H21A 109.5 . . ?
O3 C21 H21B 109.5 . . ?
H21A C21 H21B 109.5 . . ?
O3 C21 H21C 109.5 . . ?
H21A C21 H21C 109.5 . . ?
H21B C21 H21C 109.5 . . ?
C27 C22 C23 116.8(2) . . ?
C27 C22 C14 125.6(2) . . ?
C23 C22 C14 117.5(2) . . ?
C24 C23 C22 121.6(3) . . ?
C24 C23 H23 119.2 . . ?
C22 C23 H23 119.2 . . ?
C25 C24 C23 120.8(3) . . ?
C25 C24 H24 119.6 . . ?
C23 C24 H24 119.6 . . ?
C24 C25 C26 119.03(17) . . ?
C24 C25 H25 120.5 . . ?
C26 C25 H25 120.5 . . ?
C25 C26 C27 120.44(17) . . ?
C25 C26 H26 119.8 . . ?
C27 C26 H26 119.8 . . ?
C22 C27 C26 121.3(3) . . ?
C22 C27 C28 121.8(3) . . ?
C26 C27 C28 116.9(3) . . ?
F6 C28 F5 106.6(3) . . ?
F6 C28 F4 105.3(3) . . ?
F5 C28 F4 105.2(3) . . ?
F6 C28 C27 113.0(3) . . ?
F5 C28 C27 113.0(3) . . ?
F4 C28 C27 113.0(3) . . ?
F1 C29 F2 106.5(3) . . ?
F1 C29 F3 105.7(3) . . ?
F2 C29 F3 103.7(2) . . ?
F1 C29 C1 113.9(3) . . ?
F2 C29 C1 113.2(2) . . ?
F3 C29 C1 112.9(3) . . ?

loop_
_geom_bond_atom_site_label_1
_geom_bond_atom_site_label_2
_geom_bond_distance
_geom_bond_site_symmetry_2
_geom_bond_publ_flag
F1 C29 1.318(3) . ?
F2 C29 1.336(3) . ?
F3 C29 1.342(4) . ?
F4 C28 1.335(4) . ?
F5 C28 1.324(4) . ?
F6 C28 1.323(4) . ?
O1 C9 1.330(3) . ?
O1 H1 0.8200 . ?
O2 C11 1.252(3) . ?
O3 C18 1.370(3) . ?
O3 C21 1.409(4) . ?
C1 C2 1.392(4) . ?
C1 C6 1.398(4) . ?
C1 C29 1.490(4) . ?
C2 C3 1.375(4) . ?
C2 H2 0.9300 . ?
C3 C4 1.364(4) . ?
C3 H3 0.9300 . ?
C4 C5 1.380(4) . ?
C4 H4 0.9300 . ?
C5 C6 1.389(4) . ?
C5 H5 0.9300 . ?
C6 C7 1.462(3) . ?
C7 C8 1.320(4) . ?
C7 H7 0.9300 . ?
C8 C9 1.462(3) . ?
C8 H8 0.9300 . ?
C9 C10 1.377(3) . ?
C10 C11 1.438(3) . ?
C10 C14 1.521(3) . ?
C11 C12 1.494(4) . ?
C12 C13 1.531(4) . ?
C12 H12A 0.9700 . ?
C12 H12B 0.9700 . ?
C13 C15 1.499(4) . ?
C13 C14 1.566(3) . ?
C13 H13 0.9800 . ?
C14 C22 1.514(3) . ?
C14 H14 0.9800 . ?
C15 C16 1.384(4) . ?
C15 C20 1.387(4) . ?
C16 C17 1.357(4) . ?
C16 H16 0.9300 . ?
C17 C18 1.380(4) . ?
C17 H17 0.9300 . ?
C18 C19 1.372(4) . ?
C19 C20 1.379(4) . ?
C19 H19 0.9300 . ?
C20 H20 0.9300 . ?
C21 H21A 0.9600 . ?
C21 H21B 0.9600 . ?
C21 H21C 0.9600 . ?
C22 C27 1.389(4) . ?
C22 C23 1.398(4) . ?
C23 C24 1.377(4) . ?
C23 H23 0.9300 . ?
C24 C25 1.371(4) . ?
C24 H24 0.9300 . ?
C25 C26 1.3757 . ?
C25 H25 0.9300 . ?
C26 C27 1.392(3) . ?
C26 H26 0.9300 . ?
C27 C28 1.497(4) . ?
